data_4064457
loop_
_publ_author_name
'Klis, Tomasz'
'Powell, Douglas R.'
'Wojtas, Lukasz'
'Wehmschulte, Rudolf J.'

_publ_section_title
;
 Synthesis and Characterization of Bulky Cationic Arylalkylaluminum
 Compounds
;
_journal_issue 9
_journal_name_full Organometallics
_journal_page_first 2563
_journal_paper_doi 10.1021/om200120y
_journal_volume 30
_journal_year 2011
_chemical_formula_moiety 'C28 H34 Al Cl4 N2, C H6 B11 I6'
_chemical_formula_sum 'C29 H42 Al B11 Cl4 I6 N2'
_chemical_formula_weight 1467.74
_chemical_name_systematic
; 
 ? 
;
_space_group_IT_number 14
_symmetry_cell_setting monoclinic
_symmetry_space_group_name_Hall '-P 2ybc'
_symmetry_space_group_name_H-M 'P 1 21/c 1'
_atom_sites_solution_hydrogens geom
_atom_sites_solution_primary direct
_atom_sites_solution_secondary difmap
_audit_creation_method SHELXL-97
_cell_angle_alpha 90.00
_cell_angle_beta 94.07(6)
_cell_angle_gamma 90.00
_cell_formula_units_Z 4
_cell_length_a 9.967(4)
_cell_length_b 31.025(12)
_cell_length_c 15.405(6)
_cell_measurement_reflns_used 5393
_cell_measurement_temperature 100(2)
_cell_measurement_theta_max 21.8
_cell_measurement_theta_min 2.3
_cell_volume 4752(3)
_computing_cell_refinement 'Bruker SAINT, 1998'
_computing_data_collection 'Bruker SMART, 1998'
_computing_data_reduction 'Bruker SAINT, 1998'
_computing_molecular_graphics 'SHELXTL (Sheldrick, 2008)'
_computing_publication_material 'SHELXTL (Sheldrick, 2008)'
_computing_structure_refinement 'SHELXTL (Sheldrick, 2008)'
_computing_structure_solution 'SHELXTL (Sheldrick, 2008)'
_diffrn_ambient_temperature 100(2)
_diffrn_measured_fraction_theta_full 0.987
_diffrn_measured_fraction_theta_max 0.985
_diffrn_measurement_device_type 'CCD Bruker APEX'
_diffrn_measurement_method '\f and \w scans'
_diffrn_radiation_monochromator graphite
_diffrn_radiation_source 'fine-focus sealed tube'
_diffrn_radiation_type MoK\a
_diffrn_radiation_wavelength 0.71073
_diffrn_reflns_av_R_equivalents 0.0982
_diffrn_reflns_av_sigmaI/netI 0.1272
_diffrn_reflns_limit_h_max 12
_diffrn_reflns_limit_h_min -12
_diffrn_reflns_limit_k_max 38
_diffrn_reflns_limit_k_min 0
_diffrn_reflns_limit_l_max 19
_diffrn_reflns_limit_l_min 0
_diffrn_reflns_number 9582
_diffrn_reflns_theta_full 25.00
_diffrn_reflns_theta_max 26.37
_diffrn_reflns_theta_min 2.05
_diffrn_standards_number 0
_exptl_absorpt_coefficient_mu 4.192
_exptl_absorpt_correction_T_max 0.6332
_exptl_absorpt_correction_T_min 0.3299
_exptl_absorpt_correction_type multi-scan
_exptl_absorpt_process_details 'SADABS (Sheldrick, 2007)'
_exptl_crystal_colour colorless
_exptl_crystal_density_diffrn 2.052
_exptl_crystal_density_method 'not measured'
_exptl_crystal_description block
_exptl_crystal_F_000 2736
_exptl_crystal_size_max 0.34
_exptl_crystal_size_mid 0.18
_exptl_crystal_size_min 0.12
_refine_diff_density_max 1.147
_refine_diff_density_min -1.333
_refine_diff_density_rms 0.250
_refine_ls_extinction_method none
_refine_ls_goodness_of_fit_ref 1.000
_refine_ls_hydrogen_treatment constr
_refine_ls_matrix_type full
_refine_ls_number_parameters 485
_refine_ls_number_reflns 9582
_refine_ls_number_restraints 352
_refine_ls_restrained_S_all 0.984
_refine_ls_R_factor_all 0.1170
_refine_ls_R_factor_gt 0.0718
_refine_ls_shift/su_max 0.001
_refine_ls_shift/su_mean 0.000
_refine_ls_structure_factor_coef Fsqd
_refine_ls_weighting_details 'calc w=1/[\s^2^(Fo^2^)+(0.0550P)^2^] where P=(Fo^2^+2Fc^2^)/3'
_refine_ls_weighting_scheme calc
_refine_ls_wR_factor_gt 0.1217
_refine_ls_wR_factor_ref 0.1339
_reflns_number_gt 6303
_reflns_number_total 9582
_reflns_threshold_expression I>2\s(I)
_cod_data_source_file om200120y_si_001.cif
_cod_data_source_block compound_8_
_cod_original_sg_symbol_Hall '-P 2yc'
_cod_original_sg_symbol_H-M 'P 21/c'
_cod_database_code 4064457

loop_
_symmetry_equiv_pos_as_xyz
'x, y, z'
'-x, y+1/2, -z+1/2'
'-x, -y, -z'
'x, -y-1/2, z-1/2'

loop_
_atom_site_label
_atom_site_type_symbol
_atom_site_fract_x
_atom_site_fract_y
_atom_site_fract_z
_atom_site_U_iso_or_equiv
_atom_site_adp_type
_atom_site_occupancy
_atom_site_symmetry_multiplicity
_atom_site_calc_flag
_atom_site_refinement_flags
Cl1 Cl 0.9193(3) 0.63840(9) 0.77398(18) 0.0232(7) Uani 1 1 d U
Cl2 Cl 0.7911(3) 0.49157(9) 0.59816(17) 0.0218(7) Uani 1 1 d U
Cl3 Cl 0.5447(3) 0.60858(9) 0.98002(16) 0.0172(6) Uani 1 1 d U
Cl4 Cl 0.4299(3) 0.46411(9) 0.79430(19) 0.0228(7) Uani 1 1 d U
Al1 Al 0.5268(3) 0.59615(11) 0.70673(19) 0.0125(7) Uani 1 1 d U
C1 C 0.6544(10) 0.5570(3) 0.7731(6) 0.0105(17) Uani 1 1 d U
C2 C 0.7915(11) 0.5488(3) 0.7565(6) 0.0122(18) Uani 1 1 d U
C3 C 0.8768(11) 0.5244(3) 0.8126(6) 0.012(2) Uani 1 1 d U
H3A H 0.9678 0.5203 0.7998 0.015 Uiso 1 1 calc R
C4 C 0.8301(11) 0.5059(4) 0.8873(7) 0.018(2) Uani 1 1 d U
H4A H 0.8882 0.4888 0.9248 0.021 Uiso 1 1 calc R
C5 C 0.7017(10) 0.5127(3) 0.9056(7) 0.015(2) Uani 1 1 d U
H5A H 0.6703 0.5005 0.9570 0.018 Uiso 1 1 calc R
C6 C 0.6131(10) 0.5371(3) 0.8510(6) 0.0125(18) Uani 1 1 d U
C7 C 0.8569(10) 0.5667(3) 0.6792(6) 0.0106(17) Uani 1 1 d U
C8 C 0.9205(11) 0.6073(4) 0.6794(7) 0.015(2) Uani 1 1 d U
C9 C 0.9831(11) 0.6238(4) 0.6084(7) 0.019(2) Uani 1 1 d U
H9 H 1.0233 0.6516 0.6103 0.023 Uiso 1 1 calc R
C10 C 0.9843(12) 0.5978(4) 0.5339(7) 0.023(2) Uani 1 1 d U
H10 H 1.0281 0.6080 0.4851 0.028 Uiso 1 1 calc R
C11 C 0.9242(11) 0.5582(4) 0.5296(7) 0.022(2) Uani 1 1 d U
H11 H 0.9232 0.5415 0.4778 0.027 Uiso 1 1 calc R
C12 C 0.8651(11) 0.5428(4) 0.6018(7) 0.017(2) Uani 1 1 d U
C13 C 0.4732(10) 0.5411(3) 0.8767(6) 0.0097(17) Uani 1 1 d U
C14 C 0.4280(11) 0.5739(3) 0.9292(6) 0.013(2) Uani 1 1 d U
C15 C 0.2927(11) 0.5787(3) 0.9453(7) 0.014(2) Uani 1 1 d U
H15 H 0.2639 0.6023 0.9785 0.017 Uiso 1 1 calc R
C16 C 0.2025(11) 0.5487(3) 0.9124(6) 0.014(2) Uani 1 1 d U
H16 H 0.1098 0.5522 0.9212 0.017 Uiso 1 1 calc R
C17 C 0.2438(11) 0.5133(3) 0.8662(7) 0.017(2) Uani 1 1 d U
H17 H 0.1809 0.4920 0.8456 0.020 Uiso 1 1 calc R
C18 C 0.3762(11) 0.5097(3) 0.8510(7) 0.014(2) Uani 1 1 d U
N19 N 0.5684(9) 0.6480(3) 0.7797(5) 0.0165(17) Uani 1 1 d U
H19A H 0.5761 0.6379 0.8359 0.020 Uiso 1 1 calc R
H19B H 0.6539 0.6559 0.7672 0.020 Uiso 1 1 calc R
C20 C 0.4918(11) 0.6906(3) 0.7850(7) 0.016(2) Uani 1 1 d U
C21 C 0.4848(14) 0.7108(4) 0.6957(7) 0.029(3) Uani 1 1 d U
H21A H 0.5760 0.7148 0.6773 0.043 Uiso 1 1 calc R
H21B H 0.4394 0.7387 0.6975 0.043 Uiso 1 1 calc R
H21C H 0.4343 0.6918 0.6543 0.043 Uiso 1 1 calc R
C22 C 0.5656(12) 0.7196(4) 0.8535(7) 0.025(3) Uani 1 1 d U
H22A H 0.5747 0.7045 0.9095 0.038 Uiso 1 1 calc R
H22B H 0.5142 0.7462 0.8598 0.038 Uiso 1 1 calc R
H22C H 0.6551 0.7267 0.8351 0.038 Uiso 1 1 calc R
C23 C 0.3504(10) 0.6798(3) 0.8129(7) 0.014(2) Uani 1 1 d U
H23A H 0.3088 0.6580 0.7736 0.021 Uiso 1 1 calc R
H23B H 0.2949 0.7059 0.8104 0.021 Uiso 1 1 calc R
H23C H 0.3574 0.6686 0.8725 0.021 Uiso 1 1 calc R
N24 N 0.5985(9) 0.6188(3) 0.5947(5) 0.0176(19) Uani 1 1 d U
H24A H 0.6039 0.6482 0.6015 0.021 Uiso 1 1 calc R
H24B H 0.6857 0.6091 0.5953 0.021 Uiso 1 1 calc R
C25 C 0.5387(11) 0.6116(4) 0.5015(6) 0.017(2) Uani 1 1 d U
C26 C 0.6325(12) 0.6348(4) 0.4415(7) 0.024(3) Uani 1 1 d U
H26A H 0.6006 0.6300 0.3806 0.037 Uiso 1 1 calc R
H26B H 0.7239 0.6233 0.4517 0.037 Uiso 1 1 calc R
H26C H 0.6328 0.6657 0.4540 0.037 Uiso 1 1 calc R
C27 C 0.5376(12) 0.5637(4) 0.4844(7) 0.024(3) Uani 1 1 d U
H27A H 0.4878 0.5490 0.5284 0.036 Uiso 1 1 calc R
H27B H 0.6303 0.5529 0.4872 0.036 Uiso 1 1 calc R
H27C H 0.4942 0.5580 0.4264 0.036 Uiso 1 1 calc R
C28 C 0.4013(11) 0.6298(4) 0.4905(7) 0.022(2) Uani 1 1 d U
H28A H 0.4050 0.6610 0.5014 0.034 Uiso 1 1 calc R
H28B H 0.3444 0.6161 0.5317 0.034 Uiso 1 1 calc R
H28C H 0.3637 0.6246 0.4309 0.034 Uiso 1 1 calc R
C29 C 0.3351(10) 0.5863(4) 0.6936(6) 0.015(2) Uani 1 1 d U
H29A H 0.3021 0.5862 0.7527 0.018 Uiso 1 1 calc R
H29B H 0.2942 0.6117 0.6629 0.018 Uiso 1 1 calc R
C30 C 0.2765(12) 0.5451(4) 0.6455(7) 0.023(3) Uani 1 1 d U
H30A H 0.2721 0.5499 0.5825 0.034 Uiso 1 1 calc R
H30B H 0.1860 0.5393 0.6637 0.034 Uiso 1 1 calc R
H30C H 0.3349 0.5204 0.6603 0.034 Uiso 1 1 calc R
I1 I 1.24683(8) 0.71312(3) 0.04048(5) 0.0216(2) Uani 1 1 d U
I2 I 0.85550(8) 0.75409(3) 0.03340(5) 0.0225(2) Uani 1 1 d U
I3 I 0.64712(7) 0.67002(2) 0.18122(4) 0.01512(17) Uani 1 1 d U
I4 I 0.91321(7) 0.57945(2) 0.28305(5) 0.01665(18) Uani 1 1 d U
I5 I 1.28326(7) 0.60610(2) 0.20030(5) 0.01770(18) Uani 1 1 d U
I6 I 0.94085(7) 0.62313(3) 0.03139(4) 0.01890(19) Uani 1 1 d U
C1A C 1.0527(10) 0.7245(3) 0.3139(6) 0.0117(16) Uani 1 1 d U
H1A H 1.0734 0.7457 0.3721 0.014 Uiso 1 1 calc R
B2 B 1.1861(13) 0.7069(4) 0.2599(8) 0.0130(15) Uani 1 1 d U
H2 H 1.2938 0.7148 0.2792 0.016 Uiso 1 1 calc R
B3 B 1.0729(12) 0.7461(4) 0.2126(8) 0.0149(16) Uani 1 1 d U
H3 H 1.1073 0.7797 0.1996 0.018 Uiso 1 1 calc R
B4 B 0.9124(12) 0.7356(4) 0.2509(7) 0.0118(15) Uani 1 1 d U
H4 H 0.8410 0.7624 0.2634 0.014 Uiso 1 1 calc R
B5 B 0.9247(12) 0.6876(4) 0.3198(7) 0.0109(15) Uani 1 1 d U
H5 H 0.8620 0.6829 0.3766 0.013 Uiso 1 1 calc R
B6 B 1.0967(12) 0.6706(4) 0.3230(7) 0.0105(15) Uani 1 1 d U
H6 H 1.1462 0.6547 0.3822 0.013 Uiso 1 1 calc R
B7 B 1.1209(12) 0.7029(4) 0.1475(8) 0.0137(14) Uani 1 1 d U
B8 B 0.9496(12) 0.7202(4) 0.1444(7) 0.0123(14) Uani 1 1 d U
B9 B 0.8568(12) 0.6835(4) 0.2083(7) 0.0100(14) Uani 1 1 d U
B10 B 0.9729(12) 0.6442(4) 0.2526(7) 0.0102(14) Uani 1 1 d U
B11 B 1.1342(12) 0.6564(4) 0.2157(7) 0.0105(14) Uani 1 1 d U
B12 B 0.9902(12) 0.6634(4) 0.1451(7) 0.0108(13) Uani 1 1 d U

loop_
_atom_site_aniso_label
_atom_site_aniso_U_11
_atom_site_aniso_U_22
_atom_site_aniso_U_33
_atom_site_aniso_U_23
_atom_site_aniso_U_13
_atom_site_aniso_U_12
Cl1 0.0241(17) 0.0161(16) 0.0298(15) -0.0068(12) 0.0051(13) -0.0043(13)
Cl2 0.0264(17) 0.0166(15) 0.0224(15) -0.0061(12) 0.0024(13) 0.0036(13)
Cl3 0.0170(15) 0.0187(15) 0.0155(13) -0.0042(11) -0.0015(11) -0.0036(12)
Cl4 0.0151(16) 0.0179(16) 0.0347(16) -0.0110(13) -0.0026(13) 0.0037(12)
Al1 0.0102(17) 0.0166(18) 0.0109(15) -0.0003(12) 0.0014(13) 0.0034(14)
C1 0.010(3) 0.009(3) 0.013(3) -0.001(3) 0.002(2) -0.002(3)
C2 0.012(3) 0.011(3) 0.013(3) -0.003(3) 0.000(3) -0.002(3)
C3 0.010(3) 0.012(4) 0.014(3) 0.000(3) 0.002(3) -0.002(3)
C4 0.016(5) 0.018(7) 0.020(5) 0.007(4) 0.008(4) 0.001(5)
C5 0.014(3) 0.017(4) 0.015(3) -0.001(3) 0.002(3) 0.001(3)
C6 0.013(3) 0.012(4) 0.013(3) -0.002(3) 0.002(3) 0.000(3)
C7 0.007(3) 0.011(3) 0.014(3) 0.001(2) 0.000(3) 0.005(3)
C8 0.012(4) 0.018(3) 0.016(3) 0.000(3) -0.002(3) -0.001(3)
C9 0.021(7) 0.013(5) 0.024(4) 0.011(4) -0.005(4) -0.001(5)
C10 0.024(7) 0.033(6) 0.013(5) 0.010(4) 0.001(5) 0.001(5)
C11 0.024(4) 0.027(4) 0.016(3) 0.001(3) 0.000(3) 0.003(3)
C12 0.017(6) 0.016(5) 0.020(4) -0.001(4) 0.006(4) 0.005(4)
C13 0.011(3) 0.010(3) 0.008(3) 0.002(2) -0.001(3) 0.000(3)
C14 0.016(4) 0.010(5) 0.012(5) -0.001(4) 0.000(4) 0.001(4)
C15 0.016(4) 0.006(5) 0.021(6) 0.001(4) -0.003(4) 0.006(4)
C16 0.013(3) 0.017(4) 0.013(3) 0.000(3) 0.000(3) 0.002(3)
C17 0.015(4) 0.010(5) 0.024(6) -0.003(4) -0.002(5) -0.001(4)
C18 0.014(4) 0.013(5) 0.014(5) -0.003(4) -0.005(4) 0.002(4)
N19 0.016(4) 0.019(4) 0.015(4) 0.002(3) 0.009(4) 0.003(3)
C20 0.016(5) 0.013(5) 0.022(5) 0.004(4) 0.010(5) -0.005(4)
C21 0.056(9) 0.008(6) 0.024(5) 0.001(4) 0.021(5) -0.002(5)
C22 0.029(7) 0.014(6) 0.034(6) -0.004(5) 0.013(5) -0.011(5)
C23 0.012(3) 0.013(4) 0.018(4) 0.002(3) 0.001(3) 0.002(3)
N24 0.017(5) 0.021(5) 0.015(3) 0.002(3) -0.001(3) 0.004(4)
C25 0.016(5) 0.025(5) 0.010(4) 0.000(4) 0.003(4) 0.007(5)
C26 0.024(6) 0.031(7) 0.018(5) 0.006(5) 0.002(5) 0.007(5)
C27 0.016(7) 0.026(5) 0.029(6) -0.006(5) -0.001(5) 0.002(4)
C28 0.021(3) 0.027(4) 0.018(4) 0.005(3) -0.001(3) 0.005(3)
C29 0.014(4) 0.021(6) 0.010(5) -0.003(4) 0.003(4) 0.012(4)
C30 0.018(6) 0.036(7) 0.014(6) -0.003(5) -0.001(5) -0.005(5)
I1 0.0186(4) 0.0299(5) 0.0174(4) 0.0019(3) 0.0088(3) -0.0030(4)
I2 0.0225(5) 0.0250(5) 0.0196(4) 0.0105(3) -0.0019(3) 0.0026(4)
I3 0.0089(4) 0.0179(4) 0.0185(4) -0.0039(3) 0.0002(3) -0.0001(3)
I4 0.0198(4) 0.0109(4) 0.0193(4) 0.0000(3) 0.0019(3) -0.0032(3)
I5 0.0119(4) 0.0175(4) 0.0237(4) -0.0040(3) 0.0015(3) 0.0060(3)
I6 0.0166(4) 0.0264(5) 0.0136(4) -0.0099(3) 0.0004(3) 0.0012(3)
C1A 0.012(4) 0.009(3) 0.013(3) -0.002(3) -0.002(3) 0.001(3)
B2 0.009(3) 0.012(4) 0.018(4) -0.001(3) -0.001(3) -0.001(3)
B3 0.013(4) 0.011(3) 0.021(4) 0.004(3) 0.001(3) 0.001(3)
B4 0.011(3) 0.009(3) 0.015(4) 0.000(3) 0.001(3) 0.004(3)
B5 0.012(4) 0.012(4) 0.009(3) -0.001(3) 0.000(3) 0.002(3)
B6 0.013(4) 0.010(4) 0.008(3) 0.000(3) -0.001(3) 0.002(3)
B7 0.010(3) 0.020(4) 0.012(3) 0.003(3) 0.005(3) 0.000(3)
B8 0.011(3) 0.014(3) 0.012(3) 0.003(3) 0.002(3) 0.003(3)
B9 0.008(3) 0.015(4) 0.007(4) 0.000(3) 0.000(2) 0.001(2)
B10 0.011(3) 0.009(3) 0.011(3) 0.001(2) 0.003(3) 0.000(2)
B11 0.008(3) 0.010(3) 0.013(4) -0.003(3) 0.001(3) 0.001(3)
B12 0.011(3) 0.014(3) 0.007(3) 0.000(2) 0.001(2) 0.002(3)

loop_
_atom_type_symbol
_atom_type_description
_atom_type_scat_dispersion_real
_atom_type_scat_dispersion_imag
_atom_type_scat_source
C C 0.0033 0.0016 'International Tables Vol C Tables 4.2.6.8 and 6.1.1.4'
H H 0.0000 0.0000 'International Tables Vol C Tables 4.2.6.8 and 6.1.1.4'
B B 0.0013 0.0007 'International Tables Vol C Tables 4.2.6.8 and 6.1.1.4'
N N 0.0061 0.0033 'International Tables Vol C Tables 4.2.6.8 and 6.1.1.4'
Al Al 0.0645 0.0514 'International Tables Vol C Tables 4.2.6.8 and 6.1.1.4'
Cl Cl 0.1484 0.1585 'International Tables Vol C Tables 4.2.6.8 and 6.1.1.4'
I I -0.4742 1.8119 'International Tables Vol C Tables 4.2.6.8 and 6.1.1.4'

loop_
_geom_angle_atom_site_label_1
_geom_angle_atom_site_label_2
_geom_angle_atom_site_label_3
_geom_angle
C29 Al1 C1 123.3(5)
C29 Al1 N19 110.6(4)
C1 Al1 N19 96.0(4)
C29 Al1 N24 111.7(4)
C1 Al1 N24 113.3(4)
N19 Al1 N24 97.4(4)
C2 C1 C6 114.1(9)
C2 C1 Al1 126.9(7)
C6 C1 Al1 118.8(7)
C3 C2 C1 122.3(9)
C3 C2 C7 114.3(9)
C1 C2 C7 123.3(9)
C2 C3 C4 120.7(10)
C2 C3 H3A 119.6
C4 C3 H3A 119.6
C5 C4 C3 119.1(10)
C5 C4 H4A 120.4
C3 C4 H4A 120.4
C4 C5 C6 121.8(10)
C4 C5 H5A 119.1
C6 C5 H5A 119.1
C5 C6 C1 121.9(10)
C5 C6 C13 116.8(9)
C1 C6 C13 121.3(9)
C12 C7 C8 114.7(9)
C12 C7 C2 122.0(9)
C8 C7 C2 123.2(9)
C9 C8 C7 123.4(10)
C9 C8 Cl1 118.9(9)
C7 C8 Cl1 117.7(8)
C8 C9 C10 117.5(10)
C8 C9 H9 121.3
C10 C9 H9 121.3
C11 C10 C9 121.8(10)
C11 C10 H10 119.1
C9 C10 H10 119.1
C10 C11 C12 118.9(11)
C10 C11 H11 120.5
C12 C11 H11 120.5
C11 C12 C7 123.6(11)
C11 C12 Cl2 119.4(9)
C7 C12 Cl2 117.0(8)
C14 C13 C18 115.1(9)
C14 C13 C6 124.4(9)
C18 C13 C6 120.4(9)
C13 C14 C15 122.5(10)
C13 C14 Cl3 118.8(8)
C15 C14 Cl3 118.6(8)
C16 C15 C14 118.6(10)
C16 C15 H15 120.7
C14 C15 H15 120.7
C15 C16 C17 121.2(10)
C15 C16 H16 119.4
C17 C16 H16 119.4
C18 C17 C16 118.7(10)
C18 C17 H17 120.6
C16 C17 H17 120.6
C17 C18 C13 123.2(10)
C17 C18 Cl4 118.9(8)
C13 C18 Cl4 117.9(8)
C20 N19 Al1 130.1(7)
C20 N19 H19A 104.8
Al1 N19 H19A 104.8
C20 N19 H19B 104.8
Al1 N19 H19B 104.8
H19A N19 H19B 105.8
C21 C20 N19 107.5(8)
C21 C20 C22 111.9(9)
N19 C20 C22 109.1(9)
C21 C20 C23 111.1(10)
N19 C20 C23 107.2(8)
C22 C20 C23 109.8(9)
C20 C21 H21A 109.5
C20 C21 H21B 109.5
H21A C21 H21B 109.5
C20 C21 H21C 109.5
H21A C21 H21C 109.5
H21B C21 H21C 109.5
C20 C22 H22A 109.5
C20 C22 H22B 109.5
H22A C22 H22B 109.5
C20 C22 H22C 109.5
H22A C22 H22C 109.5
H22B C22 H22C 109.5
C20 C23 H23A 109.5
C20 C23 H23B 109.5
H23A C23 H23B 109.5
C20 C23 H23C 109.5
H23A C23 H23C 109.5
H23B C23 H23C 109.5
C25 N24 Al1 127.4(7)
C25 N24 H24A 105.5
Al1 N24 H24A 105.5
C25 N24 H24B 105.5
Al1 N24 H24B 105.5
H24A N24 H24B 106.0
C28 C25 C27 111.2(10)
C28 C25 N24 110.3(8)
C27 C25 N24 107.7(9)
C28 C25 C26 110.5(9)
C27 C25 C26 110.6(9)
N24 C25 C26 106.4(9)
C25 C26 H26A 109.5
C25 C26 H26B 109.5
H26A C26 H26B 109.5
C25 C26 H26C 109.5
H26A C26 H26C 109.5
H26B C26 H26C 109.5
C25 C27 H27A 109.5
C25 C27 H27B 109.5
H27A C27 H27B 109.5
C25 C27 H27C 109.5
H27A C27 H27C 109.5
H27B C27 H27C 109.5
C25 C28 H28A 109.5
C25 C28 H28B 109.5
H28A C28 H28B 109.5
C25 C28 H28C 109.5
H28A C28 H28C 109.5
H28B C28 H28C 109.5
C30 C29 Al1 120.6(7)
C30 C29 H29A 107.2
Al1 C29 H29A 107.2
C30 C29 H29B 107.2
Al1 C29 H29B 107.2
H29A C29 H29B 106.8
C29 C30 H30A 109.5
C29 C30 H30B 109.5
H30A C30 H30B 109.5
C29 C30 H30C 109.5
H30A C30 H30C 109.5
H30B C30 H30C 109.5
B4 C1A B2 115.4(8)
B4 C1A B5 65.0(7)
B2 C1A B5 114.8(8)
B4 C1A B3 62.8(7)
B2 C1A B3 62.5(7)
B5 C1A B3 116.2(8)
B4 C1A B6 116.1(8)
B2 C1A B6 61.9(6)
B5 C1A B6 62.6(7)
B3 C1A B6 113.8(8)
B4 C1A H1A 116.1
B2 C1A H1A 118.2
B5 C1A H1A 116.4
B3 C1A H1A 117.9
B6 C1A H1A 118.2
C1A B2 B6 59.7(6)
C1A B2 B11 104.7(8)
B6 B2 B11 60.3(6)
C1A B2 B3 59.2(6)
B6 B2 B3 109.3(9)
B11 B2 B3 106.8(9)
C1A B2 B7 104.4(8)
B6 B2 B7 108.8(8)
B11 B2 B7 59.8(7)
B3 B2 B7 58.7(7)
C1A B2 H2 124.4
B6 B2 H2 120.2
B11 B2 H2 122.9
B3 B2 H2 121.8
B7 B2 H2 122.8
C1A B3 B8 104.0(8)
C1A B3 B7 105.8(8)
B8 B3 B7 61.1(7)
C1A B3 B4 57.4(6)
B8 B3 B4 60.3(7)
B7 B3 B4 109.7(9)
C1A B3 B2 58.3(6)
B8 B3 B2 109.2(9)
B7 B3 B2 61.5(7)
B4 B3 B2 107.3(8)
C1A B3 H3 125.6
B8 B3 H3 122.0
B7 B3 H3 120.5
B4 B3 H3 121.7
B2 B3 H3 121.1
C1A B4 B8 105.1(8)
C1A B4 B3 59.8(6)
B8 B4 B3 59.3(7)
C1A B4 B9 104.2(8)
B8 B4 B9 60.3(7)
B3 B4 B9 107.7(8)
C1A B4 B5 58.6(6)
B8 B4 B5 108.0(8)
B3 B4 B5 108.6(8)
B9 B4 B5 59.4(6)
C1A B4 H4 124.5
B8 B4 H4 122.4
B3 B4 H4 121.2
B9 B4 H4 122.8
B5 B4 H4 121.5
C1A B5 B10 103.8(8)
C1A B5 B6 59.0(6)
B10 B5 B6 59.8(6)
C1A B5 B9 103.1(8)
B10 B5 B9 59.5(6)
B6 B5 B9 107.3(8)
C1A B5 B4 56.5(6)
B10 B5 B4 106.7(8)
B6 B5 B4 106.3(8)
B9 B5 B4 60.0(6)
C1A B5 H5 125.8
B10 B5 H5 122.8
B6 B5 H5 121.7
B9 B5 H5 122.8
B4 B5 H5 122.9
C1A B6 B2 58.4(6)
C1A B6 B11 103.5(8)
B2 B6 B11 59.9(7)
C1A B6 B10 103.5(8)
B2 B6 B10 108.2(8)
B11 B6 B10 60.1(6)
C1A B6 B5 58.4(6)
B2 B6 B5 108.4(8)
B11 B6 B5 108.2(8)
B10 B6 B5 60.0(7)
C1A B6 H6 125.8
B2 B6 H6 121.2
B11 B6 H6 122.6
B10 B6 H6 122.6
B5 B6 H6 121.2
B3 B7 B11 107.0(8)
B3 B7 B8 59.3(7)
B11 B7 B8 106.8(8)
B3 B7 B12 107.9(8)
B11 B7 B12 58.7(7)
B8 B7 B12 60.8(7)
B3 B7 B2 59.8(7)
B11 B7 B2 59.0(7)
B8 B7 B2 106.4(8)
B12 B7 B2 106.1(8)
B3 B7 I1 121.2(8)
B11 B7 I1 122.9(7)
B8 B7 I1 122.7(7)
B12 B7 I1 123.0(7)
B2 B7 I1 122.0(7)
B3 B8 B4 60.4(7)
B3 B8 B7 59.6(7)
B4 B8 B7 108.6(8)
B3 B8 B9 109.1(8)
B4 B8 B9 61.1(7)
B7 B8 B9 108.8(8)
B3 B8 B12 107.2(8)
B4 B8 B12 108.6(8)
B7 B8 B12 59.6(7)
B9 B8 B12 60.3(7)
B3 B8 I2 119.8(8)
B4 B8 I2 119.6(7)
B7 B8 I2 121.7(7)
B9 B8 I2 121.9(7)
B12 B8 I2 124.2(7)
B10 B9 B8 107.3(8)
B10 B9 B5 59.7(6)
B8 B9 B5 107.6(8)
B10 B9 B12 59.3(6)
B8 B9 B12 60.0(7)
B5 B9 B12 107.2(8)
B10 B9 B4 107.3(8)
B8 B9 B4 58.6(6)
B5 B9 B4 60.6(6)
B12 B9 B4 106.5(8)
B10 B9 I3 122.6(7)
B8 B9 I3 123.2(7)
B5 B9 I3 119.6(7)
B12 B9 I3 124.8(7)
B4 B9 I3 120.8(7)
B12 B10 B9 61.2(7)
B12 B10 B11 58.9(6)
B9 B10 B11 108.0(8)
B12 B10 B6 107.7(8)
B9 B10 B6 108.7(8)
B11 B10 B6 59.8(6)
B12 B10 B5 109.6(8)
B9 B10 B5 60.8(7)
B11 B10 B5 108.1(8)
B6 B10 B5 60.2(7)
B12 B10 I4 124.1(7)
B9 B10 I4 122.6(7)
B11 B10 I4 122.4(7)
B6 B10 I4 119.0(7)
B5 B10 I4 119.1(7)
B12 B11 B2 109.5(9)
B12 B11 B6 109.3(8)
B2 B11 B6 59.8(7)
B12 B11 B10 60.4(6)
B2 B11 B10 108.1(8)
B6 B11 B10 60.1(6)
B12 B11 B7 60.7(7)
B2 B11 B7 61.2(7)
B6 B11 B7 109.6(8)
B10 B11 B7 109.2(8)
B12 B11 I5 123.8(7)
B2 B11 I5 119.5(7)
B6 B11 I5 118.0(7)
B10 B11 I5 121.3(7)
B7 B11 I5 122.6(7)
B11 B12 B10 60.7(7)
B11 B12 B7 60.6(7)
B10 B12 B7 109.2(8)
B11 B12 B8 107.3(8)
B10 B12 B8 107.1(8)
B7 B12 B8 59.6(7)
B11 B12 B9 108.0(8)
B10 B12 B9 59.5(6)
B7 B12 B9 108.3(8)
B8 B12 B9 59.7(7)
B11 B12 I6 123.8(7)
B10 B12 I6 121.7(7)
B7 B12 I6 122.2(7)
B8 B12 I6 121.1(7)
B9 B12 I6 119.8(7)

loop_
_geom_bond_atom_site_label_1
_geom_bond_atom_site_label_2
_geom_bond_distance
Cl1 C8 1.747(11)
Cl2 C12 1.752(12)
Cl3 C14 1.731(11)
Cl4 C18 1.764(11)
Al1 C29 1.931(11)
Al1 C1 1.989(11)
Al1 N19 1.990(9)
Al1 N24 2.040(9)
C1 C2 1.431(14)
C1 C6 1.435(13)
C2 C3 1.393(14)
C2 C7 1.504(14)
C3 C4 1.395(14)
C3 H3A 0.9500
C4 C5 1.347(14)
C4 H4A 0.9500
C5 C6 1.399(14)
C5 H5A 0.9500
C6 C13 1.481(14)
C7 C12 1.411(14)
C7 C8 1.412(14)
C8 C9 1.394(14)
C9 C10 1.404(15)
C9 H9 0.9500
C10 C11 1.365(16)
C10 H10 0.9500
C11 C12 1.380(15)
C11 H11 0.9500
C13 C14 1.393(14)
C13 C18 1.410(14)
C14 C15 1.397(14)
C15 C16 1.366(14)
C15 H15 0.9500
C16 C17 1.387(14)
C16 H16 0.9500
C17 C18 1.362(14)
C17 H17 0.9500
N19 C20 1.531(13)
N19 H19A 0.9200
N19 H19B 0.9200
C20 C21 1.508(14)
C20 C22 1.535(15)
C20 C23 1.540(14)
C21 H21A 0.9800
C21 H21B 0.9800
C21 H21C 0.9800
C22 H22A 0.9800
C22 H22B 0.9800
C22 H22C 0.9800
C23 H23A 0.9800
C23 H23B 0.9800
C23 H23C 0.9800
N24 C25 1.531(13)
N24 H24A 0.9200
N24 H24B 0.9200
C25 C28 1.479(15)
C25 C27 1.512(15)
C25 C26 1.538(15)
C26 H26A 0.9800
C26 H26B 0.9800
C26 H26C 0.9800
C27 H27A 0.9800
C27 H27B 0.9800
C27 H27C 0.9800
C28 H28A 0.9800
C28 H28B 0.9800
C28 H28C 0.9800
C29 C30 1.570(15)
C29 H29A 0.9900
C29 H29B 0.9900
C30 H30A 0.9800
C30 H30B 0.9800
C30 H30C 0.9800
I1 B7 2.165(11)
I2 B8 2.164(12)
I3 B9 2.143(12)
I4 B10 2.157(12)
I5 B11 2.179(12)
I6 B12 2.178(11)
C1A B4 1.681(15)
C1A B2 1.708(16)
C1A B5 1.720(16)
C1A B3 1.724(15)
C1A B6 1.730(15)
C1A H1A 1.1200
B2 B6 1.769(16)
B2 B11 1.771(17)
B2 B3 1.780(17)
B2 B7 1.810(17)
B2 H2 1.1200
B3 B8 1.755(17)
B3 B7 1.761(17)
B3 B4 1.774(17)
B3 H3 1.1200
B4 B8 1.772(16)
B4 B9 1.817(17)
B4 B5 1.827(17)
B4 H4 1.1200
B5 B10 1.786(16)
B5 B6 1.792(17)
B5 B9 1.806(16)
B5 H5 1.1200
B6 B11 1.776(15)
B6 B10 1.783(17)
B6 H6 1.1200
B7 B11 1.785(17)
B7 B8 1.787(17)
B7 B12 1.788(17)
B8 B9 1.803(17)
B8 B12 1.810(17)
B9 B10 1.782(17)
B9 B12 1.813(16)
B10 B12 1.779(15)
B10 B11 1.783(16)
B11 B12 1.751(16)

loop_
_geom_hbond_atom_site_label_D
_geom_hbond_atom_site_label_H
_geom_hbond_atom_site_label_A
_geom_hbond_distance_DH
_geom_hbond_distance_HA
_geom_hbond_distance_DA
_geom_hbond_angle_DHA
N19 H19A Cl3 0.92 2.44 3.344(9) 167.7
N19 H19B Cl1 0.92 2.70 3.518(9) 149.3

loop_
_geom_torsion_atom_site_label_1
_geom_torsion_atom_site_label_2
_geom_torsion_atom_site_label_3
_geom_torsion_atom_site_label_4
_geom_torsion
C29 Al1 C1 C2 149.2(8)
N19 Al1 C1 C2 -91.4(9)
N24 Al1 C1 C2 9.3(10)
C29 Al1 C1 C6 -37.0(10)
N19 Al1 C1 C6 82.4(8)
N24 Al1 C1 C6 -176.9(7)
C6 C1 C2 C3 -1.2(14)
Al1 C1 C2 C3 172.8(8)
C6 C1 C2 C7 -179.3(9)
Al1 C1 C2 C7 -5.3(15)
C1 C2 C3 C4 1.5(16)
C7 C2 C3 C4 179.7(9)
C2 C3 C4 C5 -1.3(16)
C3 C4 C5 C6 1.0(16)
C4 C5 C6 C1 -0.9(16)
C4 C5 C6 C13 178.1(10)
C2 C1 C6 C5 1.0(14)
Al1 C1 C6 C5 -173.6(8)
C2 C1 C6 C13 -178.1(9)
Al1 C1 C6 C13 7.4(13)
C3 C2 C7 C12 86.3(12)
C1 C2 C7 C12 -95.4(13)
C3 C2 C7 C8 -90.3(12)
C1 C2 C7 C8 87.9(13)
C12 C7 C8 C9 2.2(16)
C2 C7 C8 C9 179.0(10)
C12 C7 C8 Cl1 -178.2(8)
C2 C7 C8 Cl1 -1.3(14)
C7 C8 C9 C10 -1.4(17)
Cl1 C8 C9 C10 179.0(8)
C8 C9 C10 C11 1.4(17)
C9 C10 C11 C12 -2.4(18)
C10 C11 C12 C7 3.4(18)
C10 C11 C12 Cl2 -178.6(9)
C8 C7 C12 C11 -3.2(16)
C2 C7 C12 C11 179.9(10)
C8 C7 C12 Cl2 178.7(8)
C2 C7 C12 Cl2 1.8(14)
C5 C6 C13 C14 90.8(13)
C1 C6 C13 C14 -90.2(13)
C5 C6 C13 C18 -86.8(12)
C1 C6 C13 C18 92.3(13)
C18 C13 C14 C15 -8.4(15)
C6 C13 C14 C15 174.0(9)
C18 C13 C14 Cl3 168.8(7)
C6 C13 C14 Cl3 -8.9(14)
C13 C14 C15 C16 3.7(15)
Cl3 C14 C15 C16 -173.4(8)
C14 C15 C16 C17 2.1(15)
C15 C16 C17 C18 -2.6(16)
C16 C17 C18 C13 -2.7(16)
C16 C17 C18 Cl4 178.6(8)
C14 C13 C18 C17 7.9(15)
C6 C13 C18 C17 -174.3(10)
C14 C13 C18 Cl4 -173.4(7)
C6 C13 C18 Cl4 4.4(13)
C29 Al1 N19 C20 -36.3(9)
C1 Al1 N19 C20 -165.3(8)
N24 Al1 N19 C20 80.2(8)
Al1 N19 C20 C21 -59.7(12)
Al1 N19 C20 C22 178.7(7)
Al1 N19 C20 C23 59.8(11)
C29 Al1 N24 C25 -26.4(10)
C1 Al1 N24 C25 118.2(9)
N19 Al1 N24 C25 -142.0(8)
Al1 N24 C25 C28 61.1(12)
Al1 N24 C25 C27 -60.3(11)
Al1 N24 C25 C26 -178.9(7)
C1 Al1 C29 C30 -62.5(9)
N19 Al1 C29 C30 -174.8(8)
N24 Al1 C29 C30 78.0(9)
B4 C1A B2 B6 -107.4(9)
B5 C1A B2 B6 -34.7(8)
B3 C1A B2 B6 -142.6(9)
B4 C1A B2 B11 -65.8(10)
B5 C1A B2 B11 6.9(11)
B3 C1A B2 B11 -101.0(9)
B6 C1A B2 B11 41.6(7)
B4 C1A B2 B3 35.2(9)
B5 C1A B2 B3 107.9(9)
B6 C1A B2 B3 142.6(9)
B4 C1A B2 B7 -3.9(11)
B5 C1A B2 B7 68.9(10)
B3 C1A B2 B7 -39.0(8)
B6 C1A B2 B7 103.6(9)
B4 C1A B3 B8 -40.1(8)
B2 C1A B3 B8 104.1(9)
B5 C1A B3 B8 -1.6(11)
B6 C1A B3 B8 68.3(10)
B4 C1A B3 B7 -103.5(9)
B2 C1A B3 B7 40.7(8)
B5 C1A B3 B7 -65.1(11)
B6 C1A B3 B7 4.8(11)
B2 C1A B3 B4 144.2(9)
B5 C1A B3 B4 38.4(9)
B6 C1A B3 B4 108.3(9)
B4 C1A B3 B2 -144.2(9)
B5 C1A B3 B2 -105.7(9)
B6 C1A B3 B2 -35.9(8)
B6 B2 B3 C1A 33.7(8)
B11 B2 B3 C1A 97.4(9)
B7 B2 B3 C1A 134.5(9)
C1A B2 B3 B8 -94.9(9)
B6 B2 B3 B8 -61.2(10)
B11 B2 B3 B8 2.5(11)
B7 B2 B3 B8 39.6(8)
C1A B2 B3 B7 -134.5(9)
B6 B2 B3 B7 -100.7(9)
B11 B2 B3 B7 -37.1(8)
C1A B2 B3 B4 -31.1(8)
B6 B2 B3 B4 2.6(11)
B11 B2 B3 B4 66.3(10)
B7 B2 B3 B4 103.4(9)
B2 C1A B4 B8 4.8(12)
B5 C1A B4 B8 -102.2(9)
B3 C1A B4 B8 39.8(8)
B6 C1A B4 B8 -64.9(10)
B2 C1A B4 B3 -35.1(9)
B5 C1A B4 B3 -142.0(8)
B6 C1A B4 B3 -104.7(9)
B2 C1A B4 B9 67.3(10)
B5 C1A B4 B9 -39.6(7)
B3 C1A B4 B9 102.4(8)
B6 C1A B4 B9 -2.3(11)
B2 C1A B4 B5 106.9(9)
B3 C1A B4 B5 142.0(8)
B6 C1A B4 B5 37.3(8)
B8 B3 B4 C1A 134.0(9)
B7 B3 B4 C1A 96.6(9)
B2 B3 B4 C1A 31.4(8)
C1A B3 B4 B8 -134.0(9)
B7 B3 B4 B8 -37.4(8)
B2 B3 B4 B8 -102.6(9)
C1A B3 B4 B9 -96.5(9)
B8 B3 B4 B9 37.5(8)
B7 B3 B4 B9 0.1(11)
B2 B3 B4 B9 -65.1(10)
C1A B3 B4 B5 -33.7(7)
B8 B3 B4 B5 100.4(9)
B7 B3 B4 B5 63.0(10)
B2 B3 B4 B5 -2.2(11)
B4 C1A B5 B10 101.0(8)
B2 C1A B5 B10 -6.7(11)
B3 C1A B5 B10 63.4(10)
B6 C1A B5 B10 -41.2(7)
B4 C1A B5 B6 142.2(8)
B2 C1A B5 B6 34.4(8)
B3 C1A B5 B6 104.6(9)
B4 C1A B5 B9 39.7(7)
B2 C1A B5 B9 -68.1(10)
B3 C1A B5 B9 2.1(11)
B6 C1A B5 B9 -102.5(8)
B2 C1A B5 B4 -107.8(9)
B3 C1A B5 B4 -37.6(8)
B6 C1A B5 B4 -142.2(8)
B8 B4 B5 C1A 97.0(9)
B3 B4 B5 C1A 34.2(8)
B9 B4 B5 C1A 134.1(8)
C1A B4 B5 B10 -95.8(9)
B8 B4 B5 B10 1.2(11)
B3 B4 B5 B10 -61.7(10)
B9 B4 B5 B10 38.3(8)
C1A B4 B5 B6 -33.2(7)
B8 B4 B5 B6 63.8(10)
B3 B4 B5 B6 1.0(11)
B9 B4 B5 B6 100.9(8)
C1A B4 B5 B9 -134.1(8)
B8 B4 B5 B9 -37.1(8)
B3 B4 B5 B9 -100.0(9)
B4 C1A B6 B2 106.2(9)
B5 C1A B6 B2 144.4(8)
B3 C1A B6 B2 36.1(8)
B4 C1A B6 B11 65.0(10)
B2 C1A B6 B11 -41.2(8)
B5 C1A B6 B11 103.2(8)
B3 C1A B6 B11 -5.1(11)
B4 C1A B6 B10 3.0(11)
B2 C1A B6 B10 -103.2(8)
B5 C1A B6 B10 41.2(7)
B3 C1A B6 B10 -67.1(10)
B4 C1A B6 B5 -38.2(8)
B2 C1A B6 B5 -144.4(8)
B3 C1A B6 B5 -108.3(9)
B11 B2 B6 C1A -132.3(8)
B3 B2 B6 C1A -33.6(8)
B7 B2 B6 C1A -96.1(9)
C1A B2 B6 B11 132.3(8)
B3 B2 B6 B11 98.7(9)
B7 B2 B6 B11 36.2(8)
C1A B2 B6 B10 95.0(9)
B11 B2 B6 B10 -37.3(8)
B3 B2 B6 B10 61.5(10)
B7 B2 B6 B10 -1.0(11)
C1A B2 B6 B5 31.5(7)
B11 B2 B6 B5 -100.8(9)
B3 B2 B6 B5 -2.0(11)
B7 B2 B6 B5 -64.5(10)
B10 B5 B6 C1A 132.3(8)
B9 B5 B6 C1A 95.1(8)
B4 B5 B6 C1A 32.2(7)
C1A B5 B6 B2 -31.5(7)
B10 B5 B6 B2 100.8(9)
B9 B5 B6 B2 63.6(10)
B4 B5 B6 B2 0.6(10)
C1A B5 B6 B11 -95.0(9)
B10 B5 B6 B11 37.3(8)
B9 B5 B6 B11 0.1(11)
B4 B5 B6 B11 -62.9(10)
C1A B5 B6 B10 -132.3(8)
B9 B5 B6 B10 -37.1(8)
B4 B5 B6 B10 -100.1(8)
C1A B3 B7 B11 -2.3(11)
B8 B3 B7 B11 -99.8(9)
B4 B3 B7 B11 -62.8(10)
B2 B3 B7 B11 36.8(8)
C1A B3 B7 B8 97.5(9)
B4 B3 B7 B8 37.0(8)
B2 B3 B7 B8 136.6(9)
C1A B3 B7 B12 59.5(10)
B8 B3 B7 B12 -38.0(8)
B4 B3 B7 B12 -0.9(11)
B2 B3 B7 B12 98.6(9)
C1A B3 B7 B2 -39.1(8)
B8 B3 B7 B2 -136.6(9)
B4 B3 B7 B2 -99.6(9)
C1A B3 B7 I1 -150.5(7)
B8 B3 B7 I1 112.0(9)
B4 B3 B7 I1 149.1(7)
B2 B3 B7 I1 -111.4(9)
C1A B2 B7 B3 39.3(8)
B6 B2 B7 B3 101.6(9)
B11 B2 B7 B3 138.1(9)
C1A B2 B7 B11 -98.8(9)
B6 B2 B7 B11 -36.4(8)
B3 B2 B7 B11 -138.1(9)
C1A B2 B7 B8 1.2(11)
B6 B2 B7 B8 63.6(10)
B11 B2 B7 B8 100.1(9)
B3 B2 B7 B8 -38.0(8)
C1A B2 B7 B12 -62.4(10)
B6 B2 B7 B12 0.0(11)
B11 B2 B7 B12 36.4(8)
B3 B2 B7 B12 -101.6(9)
C1A B2 B7 I1 149.3(8)
B6 B2 B7 I1 -148.3(8)
B11 B2 B7 I1 -111.8(9)
B3 B2 B7 I1 110.1(10)
C1A B3 B8 B4 38.6(8)
B7 B3 B8 B4 139.2(9)
B2 B3 B8 B4 99.5(9)
C1A B3 B8 B7 -100.6(9)
B4 B3 B8 B7 -139.2(9)
B2 B3 B8 B7 -39.7(8)
C1A B3 B8 B9 0.4(11)
B7 B3 B8 B9 101.0(9)
B4 B3 B8 B9 -38.2(8)
B2 B3 B8 B9 61.3(11)
C1A B3 B8 B12 -63.3(10)
B7 B3 B8 B12 37.3(8)
B4 B3 B8 B12 -102.0(9)
B2 B3 B8 B12 -2.5(11)
C1A B3 B8 I2 147.9(7)
B7 B3 B8 I2 -111.5(8)
B4 B3 B8 I2 109.2(9)
B2 B3 B8 I2 -151.3(7)
C1A B4 B8 B3 -40.1(8)
B9 B4 B8 B3 -138.1(9)
B5 B4 B8 B3 -101.4(9)
C1A B4 B8 B7 -3.6(11)
B3 B4 B8 B7 36.5(8)
B9 B4 B8 B7 -101.7(9)
B5 B4 B8 B7 -64.9(11)
C1A B4 B8 B9 98.0(9)
B3 B4 B8 B9 138.1(9)
B5 B4 B8 B9 36.8(8)
C1A B4 B8 B12 59.6(10)
B3 B4 B8 B12 99.7(9)
B9 B4 B8 B12 -38.4(8)
B5 B4 B8 B12 -1.6(11)
C1A B4 B8 I2 -149.6(7)
B3 B4 B8 I2 -109.5(9)
B9 B4 B8 I2 112.4(9)
B5 B4 B8 I2 149.1(7)
B11 B7 B8 B3 100.1(9)
B12 B7 B8 B3 137.9(8)
B2 B7 B8 B3 38.2(8)
I1 B7 B8 B3 -109.6(10)
B3 B7 B8 B4 -36.8(8)
B11 B7 B8 B4 63.3(11)
B12 B7 B8 B4 101.1(9)
B2 B7 B8 B4 1.5(11)
I1 B7 B8 B4 -146.4(8)
B3 B7 B8 B9 -101.6(9)
B11 B7 B8 B9 -1.5(11)
B12 B7 B8 B9 36.2(8)
B2 B7 B8 B9 -63.4(10)
I1 B7 B8 B9 148.8(8)
B3 B7 B8 B12 -137.9(8)
B11 B7 B8 B12 -37.8(7)
B2 B7 B8 B12 -99.6(9)
I1 B7 B8 B12 112.5(9)
B3 B7 B8 I2 108.3(9)
B11 B7 B8 I2 -151.6(7)
B12 B7 B8 I2 -113.8(9)
B2 B7 B8 I2 146.6(8)
I1 B7 B8 I2 -1.3(13)
B3 B8 B9 B10 -62.1(10)
B4 B8 B9 B10 -100.1(9)
B7 B8 B9 B10 1.3(11)
B12 B8 B9 B10 37.2(8)
I2 B8 B9 B10 151.3(7)
B3 B8 B9 B5 0.8(11)
B4 B8 B9 B5 -37.1(8)
B7 B8 B9 B5 64.2(10)
B12 B8 B9 B5 100.2(9)
I2 B8 B9 B5 -145.8(7)
B3 B8 B9 B12 -99.4(9)
B4 B8 B9 B12 -137.3(8)
B7 B8 B9 B12 -36.0(8)
I2 B8 B9 B12 114.0(9)
B3 B8 B9 B4 37.9(8)
B7 B8 B9 B4 101.3(9)
B12 B8 B9 B4 137.3(8)
I2 B8 B9 B4 -108.7(9)
B3 B8 B9 I3 146.4(8)
B4 B8 B9 I3 108.5(9)
B7 B8 B9 I3 -150.2(7)
B12 B8 B9 I3 -114.2(9)
I2 B8 B9 I3 -0.2(12)
C1A B5 B9 B10 98.5(8)
B6 B5 B9 B10 37.3(8)
B4 B5 B9 B10 136.4(8)
C1A B5 B9 B8 -1.6(10)
B10 B5 B9 B8 -100.1(9)
B6 B5 B9 B8 -62.8(10)
B4 B5 B9 B8 36.3(8)
C1A B5 B9 B12 61.6(10)
B10 B5 B9 B12 -36.9(8)
B6 B5 B9 B12 0.4(11)
B4 B5 B9 B12 99.5(9)
C1A B5 B9 B4 -37.9(7)
B10 B5 B9 B4 -136.4(8)
B6 B5 B9 B4 -99.1(9)
C1A B5 B9 I3 -148.7(7)
B10 B5 B9 I3 112.8(9)
B6 B5 B9 I3 150.1(7)
B4 B5 B9 I3 -110.8(9)
C1A B4 B9 B10 0.6(10)
B8 B4 B9 B10 100.1(9)
B3 B4 B9 B10 63.0(10)
B5 B4 B9 B10 -38.6(7)
C1A B4 B9 B8 -99.4(9)
B3 B4 B9 B8 -37.1(8)
B5 B4 B9 B8 -138.6(9)
C1A B4 B9 B5 39.2(7)
B8 B4 B9 B5 138.6(9)
B3 B4 B9 B5 101.6(9)
C1A B4 B9 B12 -61.6(9)
B8 B4 B9 B12 37.8(8)
B3 B4 B9 B12 0.7(10)
B5 B4 B9 B12 -100.8(9)
C1A B4 B9 I3 148.0(7)
B8 B4 B9 I3 -112.5(8)
B3 B4 B9 I3 -149.6(7)
B5 B4 B9 I3 108.9(8)
B8 B9 B10 B12 -37.6(8)
B5 B9 B10 B12 -138.2(9)
B4 B9 B10 B12 -99.3(8)
I3 B9 B10 B12 114.1(9)
B8 B9 B10 B11 -0.5(10)
B5 B9 B10 B11 -101.1(9)
B12 B9 B10 B11 37.1(8)
B4 B9 B10 B11 -62.2(9)
I3 B9 B10 B11 151.1(7)
B8 B9 B10 B6 62.8(10)
B5 B9 B10 B6 -37.8(8)
B12 B9 B10 B6 100.4(9)
B4 B9 B10 B6 1.1(10)
I3 B9 B10 B6 -145.5(7)
B8 B9 B10 B5 100.6(9)
B12 B9 B10 B5 138.2(9)
B4 B9 B10 B5 39.0(8)
I3 B9 B10 B5 -107.7(9)
B8 B9 B10 I4 -151.6(7)
B5 B9 B10 I4 107.7(9)
B12 B9 B10 I4 -114.1(9)
B4 B9 B10 I4 146.7(7)
I3 B9 B10 I4 0.0(12)
C1A B6 B10 B12 62.5(10)
B2 B6 B10 B12 1.7(11)
B11 B6 B10 B12 -35.5(8)
B5 B6 B10 B12 102.9(9)
C1A B6 B10 B9 -2.3(10)
B2 B6 B10 B9 -63.2(10)
B11 B6 B10 B9 -100.3(9)
B5 B6 B10 B9 38.1(8)
C1A B6 B10 B11 98.0(8)
B2 B6 B10 B11 37.2(8)
B5 B6 B10 B11 138.4(9)
C1A B6 B10 B5 -40.4(7)
B2 B6 B10 B5 -101.2(9)
B11 B6 B10 B5 -138.4(9)
C1A B6 B10 I4 -149.3(7)
B2 B6 B10 I4 149.9(7)
B11 B6 B10 I4 112.7(9)
B5 B6 B10 I4 -108.9(8)
C1A B5 B10 B12 -58.9(10)
B6 B5 B10 B12 -99.7(9)
B9 B5 B10 B12 38.3(8)
B4 B5 B10 B12 -0.2(11)
C1A B5 B10 B9 -97.2(8)
B6 B5 B10 B9 -138.0(8)
B4 B5 B10 B9 -38.6(8)
C1A B5 B10 B11 3.7(10)
B6 B5 B10 B11 -37.1(8)
B9 B5 B10 B11 100.9(9)
B4 B5 B10 B11 62.3(10)
C1A B5 B10 B6 40.8(7)
B9 B5 B10 B6 138.0(8)
B4 B5 B10 B6 99.4(9)
C1A B5 B10 I4 149.5(7)
B6 B5 B10 I4 108.8(8)
B9 B5 B10 I4 -113.2(9)
B4 B5 B10 I4 -151.8(7)
C1A B2 B11 B12 60.2(10)
B6 B2 B11 B12 101.5(9)
B3 B2 B11 B12 -1.5(11)
B7 B2 B11 B12 -38.2(8)
C1A B2 B11 B6 -41.3(7)
B3 B2 B11 B6 -103.0(9)
B7 B2 B11 B6 -139.6(9)
C1A B2 B11 B10 -4.0(10)
B6 B2 B11 B10 37.3(8)
B3 B2 B11 B10 -65.8(10)
B7 B2 B11 B10 -102.4(9)
C1A B2 B11 B7 98.3(9)
B6 B2 B11 B7 139.6(9)
B3 B2 B11 B7 36.6(8)
C1A B2 B11 I5 -148.4(7)
B6 B2 B11 I5 -107.1(8)
B3 B2 B11 I5 149.9(7)
B7 B2 B11 I5 113.2(8)
C1A B6 B11 B12 -61.5(10)
B2 B6 B11 B12 -101.9(9)
B10 B6 B11 B12 36.6(8)
B5 B6 B11 B12 -0.6(11)
C1A B6 B11 B2 40.4(8)
B10 B6 B11 B2 138.4(9)
B5 B6 B11 B2 101.2(9)
C1A B6 B11 B10 -98.0(8)
B2 B6 B11 B10 -138.4(9)
B5 B6 B11 B10 -37.2(8)
C1A B6 B11 B7 3.4(11)
B2 B6 B11 B7 -37.0(8)
B10 B6 B11 B7 101.4(9)
B5 B6 B11 B7 64.2(10)
C1A B6 B11 I5 150.0(7)
B2 B6 B11 I5 109.6(9)
B10 B6 B11 I5 -111.9(9)
B5 B6 B11 I5 -149.1(7)
B9 B10 B11 B12 -38.1(8)
B6 B10 B11 B12 -139.7(9)
B5 B10 B11 B12 -102.4(9)
I4 B10 B11 B12 113.1(9)
B12 B10 B11 B2 102.6(9)
B9 B10 B11 B2 64.5(10)
B6 B10 B11 B2 -37.1(8)
B5 B10 B11 B2 0.2(11)
I4 B10 B11 B2 -144.3(7)
B12 B10 B11 B6 139.7(9)
B9 B10 B11 B6 101.6(9)
B5 B10 B11 B6 37.3(8)
I4 B10 B11 B6 -107.2(9)
B12 B10 B11 B7 37.7(8)
B9 B10 B11 B7 -0.5(11)
B6 B10 B11 B7 -102.1(9)
B5 B10 B11 B7 -64.8(10)
I4 B10 B11 B7 150.7(7)
B12 B10 B11 I5 -113.8(9)
B9 B10 B11 I5 -151.9(7)
B6 B10 B11 I5 106.5(9)
B5 B10 B11 I5 143.8(7)
I4 B10 B11 I5 -0.7(11)
B3 B7 B11 B12 101.0(9)
B8 B7 B11 B12 38.7(8)
B2 B7 B11 B12 138.1(8)
I1 B7 B11 B12 -111.5(9)
B3 B7 B11 B2 -37.1(8)
B8 B7 B11 B2 -99.4(9)
B12 B7 B11 B2 -138.1(8)
I1 B7 B11 B2 110.4(9)
B3 B7 B11 B6 -0.7(11)
B8 B7 B11 B6 -62.9(10)
B12 B7 B11 B6 -101.7(9)
B2 B7 B11 B6 36.5(8)
I1 B7 B11 B6 146.8(8)
B3 B7 B11 B10 63.5(10)
B8 B7 B11 B10 1.2(11)
B12 B7 B11 B10 -37.5(8)
B2 B7 B11 B10 100.6(9)
I1 B7 B11 B10 -149.0(7)
B3 B7 B11 I5 -145.5(8)
B8 B7 B11 I5 152.2(7)
B12 B7 B11 I5 113.5(9)
B2 B7 B11 I5 -108.4(9)
I1 B7 B11 I5 2.0(13)
B2 B11 B12 B10 -100.2(9)
B6 B11 B12 B10 -36.4(8)
B7 B11 B12 B10 -138.6(8)
I5 B11 B12 B10 109.9(9)
B2 B11 B12 B7 38.4(8)
B6 B11 B12 B7 102.2(9)
B10 B11 B12 B7 138.6(8)
I5 B11 B12 B7 -111.6(9)
B2 B11 B12 B8 0.1(11)
B6 B11 B12 B8 63.9(10)
B10 B11 B12 B8 100.3(8)
B7 B11 B12 B8 -38.3(8)
I5 B11 B12 B8 -149.9(7)
B2 B11 B12 B9 -62.9(10)
B6 B11 B12 B9 0.9(11)
B10 B11 B12 B9 37.3(8)
B7 B11 B12 B9 -101.3(9)
I5 B11 B12 B9 147.2(7)
B2 B11 B12 I6 149.3(7)
B6 B11 B12 I6 -146.8(7)
B10 B11 B12 I6 -110.4(9)
B7 B11 B12 I6 111.0(9)
I5 B11 B12 I6 -0.6(13)
B9 B10 B12 B11 138.0(9)
B6 B10 B12 B11 35.9(8)
B5 B10 B12 B11 99.8(9)
I4 B10 B12 B11 -110.3(9)
B9 B10 B12 B7 100.4(9)
B11 B10 B12 B7 -37.6(8)
B6 B10 B12 B7 -1.7(11)
B5 B10 B12 B7 62.3(11)
I4 B10 B12 B7 -147.9(8)
B9 B10 B12 B8 37.4(8)
B11 B10 B12 B8 -100.6(9)
B6 B10 B12 B8 -64.7(10)
B5 B10 B12 B8 -0.8(11)
I4 B10 B12 B8 149.1(8)
B11 B10 B12 B9 -138.0(9)
B6 B10 B12 B9 -102.1(9)
B5 B10 B12 B9 -38.1(8)
I4 B10 B12 B9 111.7(9)
B9 B10 B12 I6 -108.2(9)
B11 B10 B12 I6 113.8(9)
B6 B10 B12 I6 149.7(7)
B5 B10 B12 I6 -146.4(7)
I4 B10 B12 I6 3.5(12)
B3 B7 B12 B11 -99.4(9)
B8 B7 B12 B11 -136.7(8)
B2 B7 B12 B11 -36.6(8)
I1 B7 B12 B11 111.3(9)
B3 B7 B12 B10 -61.8(11)
B11 B7 B12 B10 37.6(8)
B8 B7 B12 B10 -99.0(9)
B2 B7 B12 B10 1.1(11)
I1 B7 B12 B10 148.9(8)
B3 B7 B12 B8 37.3(8)
B11 B7 B12 B8 136.7(8)
B2 B7 B12 B8 100.1(9)
I1 B7 B12 B8 -112.1(9)
B3 B7 B12 B9 1.4(11)
B11 B7 B12 B9 100.8(8)
B8 B7 B12 B9 -35.9(7)
B2 B7 B12 B9 64.2(10)
I1 B7 B12 B9 -147.9(7)
B3 B7 B12 I6 147.0(8)
B11 B7 B12 I6 -113.6(9)
B8 B7 B12 I6 109.8(9)
B2 B7 B12 I6 -150.2(7)
I1 B7 B12 I6 -2.3(13)
B3 B8 B12 B11 1.5(10)
B4 B8 B12 B11 -62.3(10)
B7 B8 B12 B11 38.8(8)
B9 B8 B12 B11 -101.1(8)
I2 B8 B12 B11 148.6(7)
B3 B8 B12 B10 65.3(10)
B4 B8 B12 B10 1.5(11)
B7 B8 B12 B10 102.6(9)
B9 B8 B12 B10 -37.3(8)
I2 B8 B12 B10 -147.6(8)
B3 B8 B12 B7 -37.3(8)
B4 B8 B12 B7 -101.1(9)
B9 B8 B12 B7 -139.8(8)
I2 B8 B12 B7 109.8(9)
B3 B8 B12 B9 102.6(9)
B4 B8 B12 B9 38.8(8)
B7 B8 B12 B9 139.8(8)
I2 B8 B12 B9 -110.3(9)
B3 B8 B12 I6 -148.8(7)
B4 B8 B12 I6 147.4(7)
B7 B8 B12 I6 -111.5(8)
B9 B8 B12 I6 108.6(9)
I2 B8 B12 I6 -1.7(12)
B10 B9 B12 B11 -37.9(8)
B8 B9 B12 B11 99.9(9)
B5 B9 B12 B11 -0.8(11)
B4 B9 B12 B11 62.8(10)
I3 B9 B12 B11 -148.4(8)
B8 B9 B12 B10 137.8(9)
B5 B9 B12 B10 37.0(8)
B4 B9 B12 B10 100.6(9)
I3 B9 B12 B10 -110.6(9)
B10 B9 B12 B7 -101.9(9)
B8 B9 B12 B7 35.8(8)
B5 B9 B12 B7 -64.9(10)
B4 B9 B12 B7 -1.3(10)
I3 B9 B12 B7 147.5(8)
B10 B9 B12 B8 -137.8(9)
B5 B9 B12 B8 -100.7(9)
B4 B9 B12 B8 -37.1(7)
I3 B9 B12 B8 111.6(9)
B10 B9 B12 I6 111.4(9)
B8 B9 B12 I6 -110.8(8)
B5 B9 B12 I6 148.5(7)
B4 B9 B12 I6 -147.9(7)
I3 B9 B12 I6 0.9(12)
